data_7202601
loop_
_publ_author_name
'Smith, Martin B.'
'Dale, Sophie H.'
'Coles, Simon J.'
'Gelbrich, Thomas'
'Hursthouse, Michael B.'
'Light, Mark E.'
'Horton, Peter N.'

_publ_section_title
;
 Hydrogen bonded supramolecular assemblies based on neutral
 square-planar palladium(ii) complexes
;
_journal_issue 2
_journal_name_full CrystEngComm
_journal_page_first 165
_journal_paper_doi 10.1039/b616337h
_journal_volume 9
_journal_year 2007
_chemical_formula_sum 'C34 H30 Cl5 N O3 P2 Pd'
_chemical_formula_weight 846.18
_chemical_name_systematic
;
?
;
_space_group_IT_number 14
_symmetry_cell_setting monoclinic
_symmetry_space_group_name_Hall '-P 2yn'
_symmetry_space_group_name_H-M 'P 1 21/n 1'
_atom_sites_solution_hydrogens geom
_atom_sites_solution_primary direct
_atom_sites_solution_secondary difmap
_audit_creation_method SHELXL-97
_cell_angle_alpha 90.00
_cell_angle_beta 97.144(2)
_cell_angle_gamma 90.00
_cell_formula_units_Z 4
_cell_length_a 9.0640(5)
_cell_length_b 24.7367(17)
_cell_length_c 15.9091(10)
_cell_measurement_temperature 120(2)
_cell_volume 3539.3(4)
_computing_cell_refinement 'DENZO & COLLECT'
_computing_data_collection 'DENZO (Otwinowski & Minor, 1997) & COLLECT (Hooft, 1998)'
_computing_data_reduction 'DENZO & COLLECT'
_computing_molecular_graphics 'Bruker SHELXTL and local programs'
_computing_publication_material Diamond
_computing_structure_refinement 'SHELXL-97 (Sheldrick, 1997)'
_computing_structure_solution 'SHELXS-97 (Sheldrick, 1997)'
_diffrn_ambient_temperature 120(2)
_diffrn_measured_fraction_theta_full 0.961
_diffrn_measured_fraction_theta_max 0.961
_diffrn_measurement_device_type 'Nonius KappaCCD'
_diffrn_measurement_method '\f & \w scans'
_diffrn_radiation_monochromator graphite
_diffrn_radiation_source 'Nonius FR591 rotating anode'
_diffrn_radiation_type MoK\a
_diffrn_radiation_wavelength 0.71073
_diffrn_reflns_av_R_equivalents 0.2408
_diffrn_reflns_av_sigmaI/netI 0.1856
_diffrn_reflns_limit_h_max 10
_diffrn_reflns_limit_h_min -10
_diffrn_reflns_limit_k_max 29
_diffrn_reflns_limit_k_min -29
_diffrn_reflns_limit_l_max 18
_diffrn_reflns_limit_l_min -18
_diffrn_reflns_number 40756
_diffrn_reflns_theta_full 25.03
_diffrn_reflns_theta_max 25.03
_diffrn_reflns_theta_min 2.96
_exptl_absorpt_coefficient_mu 1.028
_exptl_absorpt_correction_T_max 0.9898
_exptl_absorpt_correction_T_min 0.8208
_exptl_absorpt_correction_type multi-scan
_exptl_absorpt_process_details 'SORTAV Blessing (1997)'
_exptl_crystal_colour Colourless
_exptl_crystal_density_diffrn 1.588
_exptl_crystal_density_method 'not measured'
_exptl_crystal_description Plate
_exptl_crystal_F_000 1704
_exptl_crystal_size_max 0.30
_exptl_crystal_size_mid 0.20
_exptl_crystal_size_min 0.10
_refine_diff_density_max 1.016
_refine_diff_density_min -0.990
_refine_diff_density_rms 0.145
_refine_ls_extinction_method none
_refine_ls_goodness_of_fit_ref 0.993
_refine_ls_hydrogen_treatment constr
_refine_ls_matrix_type full
_refine_ls_number_parameters 417
_refine_ls_number_reflns 6006
_refine_ls_number_restraints 0
_refine_ls_restrained_S_all 0.993
_refine_ls_R_factor_all 0.1674
_refine_ls_R_factor_gt 0.0665
_refine_ls_shift/su_max 0.000
_refine_ls_shift/su_mean 0.000
_refine_ls_structure_factor_coef Fsqd
_refine_ls_weighting_details 'calc w=1/[\s^2^(Fo^2^)+(0.0639P)^2^+0.0000P] where P=(Fo^2^+2Fc^2^)/3'
_refine_ls_weighting_scheme calc
_refine_ls_wR_factor_gt 0.1227
_refine_ls_wR_factor_ref 0.1531
_reflns_number_gt 3112
_reflns_number_total 6006
_reflns_threshold_expression >2sigma(I)
_cod_data_source_file b616337h.txt
_cod_data_source_block 2d.CHCl3
_cod_depositor_comments
;
The following automatic conversions were performed:
'_symmetry_cell_setting' value 'Monoclinic' changed to 'monoclinic'
according to '/home/saulius/struct/CIF-dictionaries/cif_core.dic'
dictionary named 'cif_core.dic' version 2.4.1 from 2010-06-29.

Automatic conversion script
Id: cif_fix_enum 1527 2010-12-29 10:47:43Z saulius 
;
_cod_original_sg_symbol_H-M 'P 21/n'
_cod_database_code 7202601

loop_
_symmetry_equiv_pos_as_xyz
'x, y, z'
'-x+1/2, y+1/2, -z+1/2'
'-x, -y, -z'
'x-1/2, -y-1/2, z-1/2'

loop_
_atom_site_label
_atom_site_type_symbol
_atom_site_fract_x
_atom_site_fract_y
_atom_site_fract_z
_atom_site_U_iso_or_equiv
_atom_site_adp_type
_atom_site_occupancy
_atom_site_symmetry_multiplicity
_atom_site_calc_flag
_atom_site_refinement_flags
_atom_site_disorder_assembly
_atom_site_disorder_group
Pd1 Pd 0.98013(7) 0.28270(3) 0.08582(4) 0.0197(2) Uani 1 1 d . . .
Cl1 Cl 0.9845(2) 0.19270(8) 0.13511(13) 0.0268(5) Uani 1 1 d . . .
Cl2 Cl 1.0986(2) 0.25770(9) -0.03188(12) 0.0263(5) Uani 1 1 d . . .
P2 P 0.9985(2) 0.36844(9) 0.04281(12) 0.0195(5) Uani 1 1 d . . .
P1 P 0.8590(2) 0.30265(9) 0.19636(13) 0.0202(5) Uani 1 1 d . . .
Cl3 Cl 0.4900(4) 0.38374(18) 0.3323(2) 0.0998(13) Uani 1 1 d . . .
Cl5 Cl 0.7294(4) 0.41667(16) 0.4525(3) 0.0998(13) Uani 1 1 d . . .
Cl4 Cl 0.4282(4) 0.42735(16) 0.4910(2) 0.0995(13) Uani 1 1 d . . .
O3 O 0.7840(7) 0.6163(3) 0.3697(3) 0.0362(16) Uani 1 1 d . . .
H3 H 0.7149 0.6392 0.3656 0.054 Uiso 1 1 calc R . .
O2 O 0.6674(7) 0.5896(2) 0.2440(4) 0.0376(16) Uani 1 1 d . . .
O1 O 0.7415(6) 0.4986(2) 0.1823(3) 0.0298(15) Uani 1 1 d . . .
H1 H 0.6838 0.5245 0.1887 0.045 Uiso 1 1 calc R . .
N1 N 0.9255(7) 0.4083(3) 0.1936(4) 0.0190(16) Uani 1 1 d . . .
C28 C 1.1898(8) 0.3895(3) 0.0401(5) 0.0167(19) Uani 1 1 d . . .
C1 C 0.8666(9) 0.5372(3) 0.3117(5) 0.020(2) Uani 1 1 d . . .
C13 C 0.4120(10) 0.2146(4) 0.1915(5) 0.030(2) Uani 1 1 d . . .
H13 H 0.3188 0.1968 0.1895 0.036 Uiso 1 1 calc R . .
C25 C 0.7162(9) 0.4037(4) -0.2115(5) 0.028(2) Uani 1 1 d . . .
H25 H 0.6556 0.4111 -0.2633 0.033 Uiso 1 1 calc R . .
C10 C 0.6877(9) 0.2657(3) 0.1964(5) 0.023(2) Uani 1 1 d . . .
C15 C 0.6647(10) 0.2247(4) 0.2529(5) 0.031(2) Uani 1 1 d . . .
H15 H 0.7447 0.2140 0.2938 0.038 Uiso 1 1 calc R . .
C3 C 0.9444(9) 0.4520(3) 0.2554(5) 0.022(2) Uani 1 1 d . . .
C24 C 0.6871(9) 0.3583(4) -0.1636(5) 0.026(2) Uani 1 1 d . . .
H24 H 0.6049 0.3355 -0.1820 0.031 Uiso 1 1 calc R . .
C8 C 0.7994(9) 0.3724(3) 0.2050(5) 0.0188(19) Uani 1 1 d . . .
H8A H 0.7147 0.3801 0.1611 0.023 Uiso 1 1 calc R . .
H8B H 0.7666 0.3786 0.2613 0.023 Uiso 1 1 calc R . .
C2 C 0.8501(9) 0.4965(3) 0.2496(5) 0.021(2) Uani 1 1 d . . .
C23 C 0.7788(9) 0.3466(4) -0.0892(5) 0.026(2) Uani 1 1 d . . .
H23 H 0.7609 0.3151 -0.0578 0.031 Uiso 1 1 calc R . .
C22 C 0.8970(9) 0.3806(3) -0.0603(5) 0.021(2) Uani 1 1 d . . .
C18 C 1.0101(11) 0.3037(4) 0.4472(5) 0.038(3) Uani 1 1 d . . .
H18 H 0.9695 0.3095 0.4987 0.045 Uiso 1 1 calc R . .
C32 C 1.4080(10) 0.4349(4) 0.1104(6) 0.033(2) Uani 1 1 d . . .
H32 H 1.4595 0.4519 0.1590 0.040 Uiso 1 1 calc R . .
C16 C 0.9761(9) 0.2944(3) 0.2957(5) 0.022(2) Uani 1 1 d . . .
C21 C 1.1288(9) 0.2879(3) 0.2972(6) 0.031(2) Uani 1 1 d . . .
H21 H 1.1701 0.2826 0.2458 0.038 Uiso 1 1 calc R . .
C31 C 1.4747(10) 0.4302(4) 0.0361(6) 0.037(3) Uani 1 1 d . . .
H31 H 1.5700 0.4456 0.0334 0.045 Uiso 1 1 calc R . .
C4 C 1.0541(9) 0.4469(3) 0.3228(5) 0.025(2) Uani 1 1 d . . .
H4 H 1.1177 0.4163 0.3271 0.030 Uiso 1 1 calc R . .
C6 C 0.9806(9) 0.5313(4) 0.3787(5) 0.027(2) Uani 1 1 d . . .
H6 H 0.9953 0.5586 0.4209 0.032 Uiso 1 1 calc R . .
C20 C 1.2210(10) 0.2890(4) 0.3739(6) 0.040(3) Uani 1 1 d . . .
H20 H 1.3252 0.2841 0.3751 0.048 Uiso 1 1 calc R . .
C7 C 0.7637(10) 0.5827(4) 0.3047(6) 0.027(2) Uani 1 1 d . . .
C5 C 1.0717(10) 0.4870(4) 0.3847(5) 0.032(2) Uani 1 1 d . . .
H5 H 1.1473 0.4835 0.4313 0.038 Uiso 1 1 calc R . .
C11 C 0.5657(9) 0.2811(3) 0.1372(5) 0.025(2) Uani 1 1 d . . .
H11 H 0.5777 0.3093 0.0982 0.030 Uiso 1 1 calc R . .
C27 C 0.9245(9) 0.4260(3) -0.1092(5) 0.024(2) Uani 1 1 d . . .
H27 H 1.0065 0.4489 -0.0914 0.029 Uiso 1 1 calc R . .
C26 C 0.8324(10) 0.4373(4) -0.1835(5) 0.030(2) Uani 1 1 d . . .
H26 H 0.8499 0.4687 -0.2152 0.036 Uiso 1 1 calc R . .
C12 C 0.4310(10) 0.2561(4) 0.1349(5) 0.031(2) Uani 1 1 d . . .
H12 H 0.3503 0.2671 0.0947 0.038 Uiso 1 1 calc R . .
C33 C 1.2680(9) 0.4148(3) 0.1128(5) 0.028(2) Uani 1 1 d . . .
H33 H 1.2226 0.4177 0.1633 0.034 Uiso 1 1 calc R . .
C29 C 1.2608(10) 0.3832(4) -0.0311(5) 0.029(2) Uani 1 1 d . . .
H29 H 1.2117 0.3649 -0.0791 0.035 Uiso 1 1 calc R . .
C30 C 1.4034(10) 0.4034(4) -0.0333(6) 0.037(2) Uani 1 1 d . . .
H30 H 1.4515 0.3987 -0.0825 0.045 Uiso 1 1 calc R . .
C17 C 0.9174(10) 0.3017(3) 0.3712(5) 0.033(2) Uani 1 1 d . . .
H17 H 0.8130 0.3054 0.3708 0.040 Uiso 1 1 calc R . .
C19 C 1.1609(12) 0.2972(3) 0.4479(6) 0.038(3) Uani 1 1 d . . .
H19 H 1.2242 0.2985 0.5002 0.046 Uiso 1 1 calc R . .
C9 C 0.9238(9) 0.4227(3) 0.1060(4) 0.020(2) Uani 1 1 d . . .
H9A H 0.9836 0.4559 0.1021 0.024 Uiso 1 1 calc R . .
H9B H 0.8203 0.4309 0.0816 0.024 Uiso 1 1 calc R . .
C34 C 0.5523(11) 0.3887(4) 0.4415(7) 0.056(3) Uani 1 1 d . . .
H34 H 0.5578 0.3516 0.4667 0.067 Uiso 1 1 calc R . .
C14 C 0.5310(10) 0.1991(4) 0.2516(5) 0.033(2) Uani 1 1 d . . .
H14 H 0.5186 0.1711 0.2909 0.040 Uiso 1 1 calc R . .

loop_
_atom_site_aniso_label
_atom_site_aniso_U_11
_atom_site_aniso_U_22
_atom_site_aniso_U_33
_atom_site_aniso_U_23
_atom_site_aniso_U_13
_atom_site_aniso_U_12
Pd1 0.0193(4) 0.0210(4) 0.0187(3) 0.0006(3) 0.0022(3) -0.0005(3)
Cl1 0.0287(13) 0.0205(13) 0.0304(12) 0.0047(9) 0.0008(9) -0.0019(10)
Cl2 0.0254(13) 0.0276(13) 0.0267(12) -0.0002(9) 0.0057(9) 0.0017(10)
P2 0.0170(13) 0.0215(14) 0.0200(12) 0.0002(9) 0.0023(9) -0.0009(10)
P1 0.0181(13) 0.0211(14) 0.0218(12) 0.0013(9) 0.0034(9) -0.0024(10)
Cl3 0.069(2) 0.152(4) 0.079(2) 0.034(2) 0.0139(18) -0.020(2)
Cl5 0.059(2) 0.101(3) 0.141(3) -0.057(2) 0.015(2) -0.018(2)
Cl4 0.102(3) 0.098(3) 0.108(3) 0.037(2) 0.052(2) 0.047(2)
O3 0.036(4) 0.043(5) 0.028(4) -0.013(3) -0.001(3) 0.008(3)
O2 0.031(4) 0.046(4) 0.033(4) -0.009(3) -0.008(3) 0.014(3)
O1 0.024(4) 0.033(4) 0.029(3) -0.007(3) -0.009(3) 0.007(3)
N1 0.016(4) 0.023(4) 0.017(4) 0.001(3) 0.000(3) 0.002(3)
C28 0.017(5) 0.013(5) 0.019(5) 0.007(3) -0.003(4) -0.002(4)
C1 0.014(5) 0.023(5) 0.025(5) -0.008(4) 0.007(4) 0.003(4)
C13 0.025(5) 0.032(6) 0.034(5) -0.004(5) 0.011(4) -0.004(5)
C25 0.021(5) 0.043(6) 0.020(5) 0.001(4) 0.005(4) 0.005(5)
C10 0.024(5) 0.028(6) 0.017(5) -0.003(4) 0.004(4) -0.005(4)
C15 0.028(6) 0.051(7) 0.015(5) 0.004(4) 0.000(4) 0.002(5)
C3 0.029(6) 0.020(5) 0.019(5) 0.003(4) 0.011(4) -0.008(4)
C24 0.005(5) 0.035(6) 0.037(6) -0.004(4) 0.003(4) -0.003(4)
C8 0.017(5) 0.014(5) 0.025(5) 0.001(3) 0.000(4) 0.004(4)
C2 0.025(5) 0.020(5) 0.018(5) 0.002(4) 0.007(4) -0.003(4)
C23 0.018(5) 0.027(6) 0.032(5) -0.001(4) 0.004(4) 0.006(4)
C22 0.017(5) 0.026(5) 0.021(5) 0.003(4) 0.001(4) 0.003(4)
C18 0.049(7) 0.043(7) 0.022(5) 0.001(4) 0.008(5) 0.003(5)
C32 0.022(6) 0.041(7) 0.036(6) 0.006(4) -0.003(4) -0.010(5)
C16 0.026(6) 0.017(5) 0.021(5) -0.004(3) -0.002(4) -0.006(4)
C21 0.025(6) 0.021(6) 0.049(6) 0.007(4) 0.007(4) 0.004(5)
C31 0.025(6) 0.020(6) 0.063(7) 0.009(5) -0.010(5) -0.002(4)
C4 0.026(5) 0.025(5) 0.024(5) 0.001(4) 0.002(4) 0.009(4)
C6 0.027(6) 0.031(6) 0.022(5) -0.011(4) 0.003(4) -0.003(5)
C20 0.027(6) 0.033(6) 0.053(7) -0.002(5) -0.026(5) -0.001(5)
C7 0.021(6) 0.026(6) 0.036(6) 0.002(4) 0.007(4) -0.005(4)
C5 0.042(6) 0.036(6) 0.014(5) -0.008(4) -0.008(4) 0.012(5)
C11 0.034(6) 0.013(5) 0.028(5) 0.006(4) 0.004(4) -0.001(5)
C27 0.017(5) 0.026(6) 0.032(5) 0.002(4) 0.008(4) -0.006(4)
C26 0.027(6) 0.021(6) 0.042(6) 0.007(4) 0.002(4) 0.002(4)
C12 0.025(6) 0.031(6) 0.035(5) -0.006(4) -0.005(4) -0.003(5)
C33 0.020(6) 0.032(6) 0.032(5) 0.001(4) 0.001(4) -0.003(4)
C29 0.033(6) 0.034(6) 0.021(5) -0.003(4) 0.001(4) 0.008(5)
C30 0.029(6) 0.046(7) 0.040(6) 0.015(5) 0.015(5) 0.005(5)
C17 0.029(6) 0.037(6) 0.033(6) 0.013(4) 0.006(4) 0.000(5)
C19 0.056(8) 0.028(6) 0.026(6) 0.002(4) -0.012(5) 0.011(5)
C9 0.031(5) 0.013(5) 0.017(4) -0.003(3) 0.003(4) -0.009(4)
C34 0.045(7) 0.042(7) 0.080(8) 0.005(6) 0.006(6) 0.004(6)
C14 0.026(6) 0.048(7) 0.028(5) 0.006(4) 0.013(4) -0.016(5)

loop_
_atom_type_symbol
_atom_type_description
_atom_type_scat_dispersion_real
_atom_type_scat_dispersion_imag
_atom_type_scat_source
C C 0.0033 0.0016 'International Tables Vol C Tables 4.2.6.8 and 6.1.1.4'
H H 0.0000 0.0000 'International Tables Vol C Tables 4.2.6.8 and 6.1.1.4'
N N 0.0061 0.0033 'International Tables Vol C Tables 4.2.6.8 and 6.1.1.4'
O O 0.0106 0.0060 'International Tables Vol C Tables 4.2.6.8 and 6.1.1.4'
P P 0.1023 0.0942 'International Tables Vol C Tables 4.2.6.8 and 6.1.1.4'
Cl Cl 0.1484 0.1585 'International Tables Vol C Tables 4.2.6.8 and 6.1.1.4'
Pd Pd -0.9988 1.0072 'International Tables Vol C Tables 4.2.6.8 and 6.1.1.4'

loop_
_geom_angle_atom_site_label_1
_geom_angle_atom_site_label_2
_geom_angle_atom_site_label_3
_geom_angle
_geom_angle_site_symmetry_1
_geom_angle_site_symmetry_3
_geom_angle_publ_flag
P1 Pd1 P2 95.36(8) . . ?
P1 Pd1 Cl2 176.89(8) . . ?
P2 Pd1 Cl2 86.97(8) . . ?
P1 Pd1 Cl1 86.37(8) . . ?
P2 Pd1 Cl1 174.74(8) . . ?
Cl2 Pd1 Cl1 91.49(8) . . ?
C22 P2 C28 108.1(4) . . ?
C22 P2 C9 101.1(4) . . ?
C28 P2 C9 102.7(4) . . ?
C22 P2 Pd1 112.8(3) . . ?
C28 P2 Pd1 112.7(3) . . ?
C9 P2 Pd1 118.3(3) . . ?
C16 P1 C10 110.9(4) . . ?
C16 P1 C8 100.9(4) . . ?
C10 P1 C8 102.5(4) . . ?
C16 P1 Pd1 111.8(3) . . ?
C10 P1 Pd1 113.2(3) . . ?
C8 P1 Pd1 116.6(3) . . ?
C7 O3 H3 109.5 . . ?
C2 O1 H1 109.5 . . ?
C9 N1 C3 117.2(6) . . ?
C9 N1 C8 110.7(6) . . ?
C3 N1 C8 113.0(6) . . ?
C29 C28 C33 118.7(8) . . ?
C29 C28 P2 122.1(6) . . ?
C33 C28 P2 119.1(6) . . ?
C6 C1 C2 117.7(7) . . ?
C6 C1 C7 123.0(7) . . ?
C2 C1 C7 119.2(7) . . ?
C12 C13 C14 119.8(8) . . ?
C12 C13 H13 120.1 . . ?
C14 C13 H13 120.1 . . ?
C26 C25 C24 119.8(8) . . ?
C26 C25 H25 120.1 . . ?
C24 C25 H25 120.1 . . ?
C15 C10 C11 117.4(8) . . ?
C15 C10 P1 124.7(6) . . ?
C11 C10 P1 117.8(6) . . ?
C14 C15 C10 122.2(8) . . ?
C14 C15 H15 118.9 . . ?
C10 C15 H15 118.9 . . ?
C4 C3 C2 120.2(7) . . ?
C4 C3 N1 118.2(7) . . ?
C2 C3 N1 121.6(7) . . ?
C23 C24 C25 119.9(8) . . ?
C23 C24 H24 120.1 . . ?
C25 C24 H24 120.1 . . ?
N1 C8 P1 108.6(5) . . ?
N1 C8 H8A 110.0 . . ?
P1 C8 H8A 110.0 . . ?
N1 C8 H8B 110.0 . . ?
P1 C8 H8B 110.0 . . ?
H8A C8 H8B 108.3 . . ?
O1 C2 C3 117.5(7) . . ?
O1 C2 C1 121.9(7) . . ?
C3 C2 C1 120.7(7) . . ?
C24 C23 C22 120.6(8) . . ?
C24 C23 H23 119.7 . . ?
C22 C23 H23 119.7 . . ?
C23 C22 C27 118.8(7) . . ?
C23 C22 P2 118.9(6) . . ?
C27 C22 P2 122.1(6) . . ?
C19 C18 C17 119.9(8) . . ?
C19 C18 H18 120.1 . . ?
C17 C18 H18 120.1 . . ?
C33 C32 C31 119.5(8) . . ?
C33 C32 H32 120.2 . . ?
C31 C32 H32 120.2 . . ?
C17 C16 C21 119.3(7) . . ?
C17 C16 P1 119.8(7) . . ?
C21 C16 P1 120.3(6) . . ?
C16 C21 C20 120.1(8) . . ?
C16 C21 H21 120.0 . . ?
C20 C21 H21 120.0 . . ?
C30 C31 C32 120.5(9) . . ?
C30 C31 H31 119.7 . . ?
C32 C31 H31 119.7 . . ?
C3 C4 C5 119.7(8) . . ?
C3 C4 H4 120.2 . . ?
C5 C4 H4 120.2 . . ?
C5 C6 C1 121.3(7) . . ?
C5 C6 H6 119.4 . . ?
C1 C6 H6 119.4 . . ?
C19 C20 C21 119.8(9) . . ?
C19 C20 H20 120.1 . . ?
C21 C20 H20 120.1 . . ?
O2 C7 O3 122.9(8) . . ?
O2 C7 C1 123.5(8) . . ?
O3 C7 C1 113.6(7) . . ?
C6 C5 C4 120.5(8) . . ?
C6 C5 H5 119.8 . . ?
C4 C5 H5 119.8 . . ?
C12 C11 C10 121.3(8) . . ?
C12 C11 H11 119.3 . . ?
C10 C11 H11 119.3 . . ?
C26 C27 C22 120.2(8) . . ?
C26 C27 H27 119.9 . . ?
C22 C27 H27 119.9 . . ?
C25 C26 C27 120.7(8) . . ?
C25 C26 H26 119.7 . . ?
C27 C26 H26 119.7 . . ?
C11 C12 C13 120.0(8) . . ?
C11 C12 H12 120.0 . . ?
C13 C12 H12 120.0 . . ?
C32 C33 C28 120.5(8) . . ?
C32 C33 H33 119.8 . . ?
C28 C33 H33 119.8 . . ?
C28 C29 C30 120.7(8) . . ?
C28 C29 H29 119.7 . . ?
C30 C29 H29 119.7 . . ?
C31 C30 C29 119.9(8) . . ?
C31 C30 H30 120.1 . . ?
C29 C30 H30 120.1 . . ?
C16 C17 C18 120.3(9) . . ?
C16 C17 H17 119.8 . . ?
C18 C17 H17 119.8 . . ?
C20 C19 C18 120.7(8) . . ?
C20 C19 H19 119.7 . . ?
C18 C19 H19 119.7 . . ?
N1 C9 P2 112.6(5) . . ?
N1 C9 H9A 109.1 . . ?
P2 C9 H9A 109.1 . . ?
N1 C9 H9B 109.1 . . ?
P2 C9 H9B 109.1 . . ?
H9A C9 H9B 107.8 . . ?
Cl5 C34 Cl4 112.1(6) . . ?
Cl5 C34 Cl3 107.8(6) . . ?
Cl4 C34 Cl3 109.8(6) . . ?
Cl5 C34 H34 109.0 . . ?
Cl4 C34 H34 109.0 . . ?
Cl3 C34 H34 109.0 . . ?
C15 C14 C13 119.3(8) . . ?
C15 C14 H14 120.3 . . ?
C13 C14 H14 120.3 . . ?

loop_
_geom_bond_atom_site_label_1
_geom_bond_atom_site_label_2
_geom_bond_distance
_geom_bond_site_symmetry_2
_geom_bond_publ_flag
Pd1 P1 2.241(2) . ?
Pd1 P2 2.241(2) . ?
Pd1 Cl2 2.354(2) . ?
Pd1 Cl1 2.359(2) . ?
P2 C22 1.804(8) . ?
P2 C28 1.817(8) . ?
P2 C9 1.855(8) . ?
P1 C16 1.802(8) . ?
P1 C10 1.802(8) . ?
P1 C8 1.818(8) . ?
Cl3 C34 1.762(11) . ?
Cl5 C34 1.737(11) . ?
Cl4 C34 1.738(11) . ?
O3 C7 1.323(9) . ?
O3 H3 0.8400 . ?
O2 C7 1.230(9) . ?
O1 C2 1.363(9) . ?
O1 H1 0.8400 . ?
N1 C9 1.438(9) . ?
N1 C3 1.457(10) . ?
N1 C8 1.476(9) . ?
C28 C29 1.378(10) . ?
C28 C33 1.424(10) . ?
C1 C6 1.397(11) . ?
C1 C2 1.405(10) . ?
C1 C7 1.457(11) . ?
C13 C12 1.390(12) . ?
C13 C14 1.402(12) . ?
C13 H13 0.9500 . ?
C25 C26 1.374(11) . ?
C25 C24 1.400(11) . ?
C25 H25 0.9500 . ?
C10 C15 1.389(11) . ?
C10 C11 1.412(11) . ?
C15 C14 1.365(11) . ?
C15 H15 0.9500 . ?
C3 C4 1.374(11) . ?
C3 C2 1.390(11) . ?
C24 C23 1.390(10) . ?
C24 H24 0.9500 . ?
C8 H8A 0.9900 . ?
C8 H8B 0.9900 . ?
C23 C22 1.395(11) . ?
C23 H23 0.9500 . ?
C22 C27 1.405(11) . ?
C18 C19 1.375(12) . ?
C18 C17 1.385(12) . ?
C18 H18 0.9500 . ?
C32 C33 1.367(11) . ?
C32 C31 1.399(12) . ?
C32 H32 0.9500 . ?
C16 C17 1.385(11) . ?
C16 C21 1.390(11) . ?
C21 C20 1.392(11) . ?
C21 H21 0.9500 . ?
C31 C30 1.377(12) . ?
C31 H31 0.9500 . ?
C4 C5 1.391(11) . ?
C4 H4 0.9500 . ?
C6 C5 1.368(11) . ?
C6 H6 0.9500 . ?
C20 C19 1.372(12) . ?
C20 H20 0.9500 . ?
C5 H5 0.9500 . ?
C11 C12 1.364(11) . ?
C11 H11 0.9500 . ?
C27 C26 1.388(11) . ?
C27 H27 0.9500 . ?
C26 H26 0.9500 . ?
C12 H12 0.9500 . ?
C33 H33 0.9500 . ?
C29 C30 1.390(12) . ?
C29 H29 0.9500 . ?
C30 H30 0.9500 . ?
C17 H17 0.9500 . ?
C19 H19 0.9500 . ?
C9 H9A 0.9900 . ?
C9 H9B 0.9900 . ?
C34 H34 1.0000 . ?
C14 H14 0.9500 . ?

loop_
_geom_hbond_atom_site_label_D
_geom_hbond_atom_site_label_H
_geom_hbond_atom_site_label_A
_geom_hbond_distance_DH
_geom_hbond_distance_HA
_geom_hbond_distance_DA
_geom_hbond_angle_DHA
_geom_hbond_site_symmetry_A
O3 H3 Cl1 0.84 2.24 3.075(6) 172.5 2_655
O1 H1 O2 0.84 1.85 2.577(8) 144.0 .
